data_7021489
loop_
_publ_author_name
'Upmann, Daniel'
'Jones, Peter G.'

_publ_section_title
;
 Synthesis and X-ray structural characterization of the
 (chlorochalcogeno)phosphonium cations R2R'PSCl(+) and R2R'PSeCl(+) as
 their AuCl4(-) salts.
;
_journal_issue 21
_journal_name_full 'Dalton transactions (Cambridge, England : 2003)'
_journal_page_first 7526
_journal_page_last 7528
_journal_paper_doi 10.1039/c3dt50777g
_journal_volume 42
_journal_year 2013
_chemical_formula_sum 'C10 H23 Au Cl P Se'
_chemical_formula_weight 485.63
_chemical_name_systematic
;
?
;
_space_group_IT_number 14
_symmetry_cell_setting monoclinic
_symmetry_space_group_name_Hall '-P 2yn'
_symmetry_space_group_name_H-M 'P 1 21/n 1'
_atom_sites_solution_hydrogens geom
_atom_sites_solution_primary direct
_atom_sites_solution_secondary difmap
_audit_creation_method SHELXL-97
_cell_angle_alpha 90.00
_cell_angle_beta 92.389(4)
_cell_angle_gamma 90.00
_cell_formula_units_Z 4
_cell_length_a 8.2215(2)
_cell_length_b 11.3519(3)
_cell_length_c 15.2400(4)
_cell_measurement_reflns_used 9950
_cell_measurement_temperature 100(2)
_cell_measurement_theta_max 30.6703
_cell_measurement_theta_min 2.2333
_cell_volume 1421.11(6)
_computing_cell_refinement
;
CrysAlisPro, Oxford Diffraction Ltd.,
Version 1.171.35.11 (release 16-05-2011 CrysAlis171 .NET)
(compiled May 16 2011,17:55:39)
;
_computing_data_collection
;
CrysAlisPro, Oxford Diffraction Ltd.,
Version 1.171.35.11 (release 16-05-2011 CrysAlis171 .NET)
(compiled May 16 2011,17:55:39)
;
_computing_data_reduction
;
CrysAlisPro, Oxford Diffraction Ltd.,
Version 1.171.35.11 (release 16-05-2011 CrysAlis171 .NET)
(compiled May 16 2011,17:55:39)
;
_computing_molecular_graphics 'Bruker XP'
_computing_publication_material SHELXL-97
_computing_structure_refinement 'SHELXL-97 (Sheldrick, 1997)'
_computing_structure_solution 'SHELXS-97 (Sheldrick, 1990)'
_diffrn_ambient_temperature 100(2)
_diffrn_detector_area_resol_mean 16.1419
_diffrn_measured_fraction_theta_full 0.987
_diffrn_measured_fraction_theta_max 0.987
_diffrn_measurement_device_type 'Oxford Diffraction Xcalibur, Eos'
_diffrn_measurement_method '\w scan'
_diffrn_radiation_monochromator graphite
_diffrn_radiation_source 'Enhance (Mo) X-ray Source'
_diffrn_radiation_type MoK\a
_diffrn_radiation_wavelength 0.71073
_diffrn_reflns_av_R_equivalents 0.0381
_diffrn_reflns_av_sigmaI/netI 0.0213
_diffrn_reflns_limit_h_max 11
_diffrn_reflns_limit_h_min -11
_diffrn_reflns_limit_k_max 15
_diffrn_reflns_limit_k_min -15
_diffrn_reflns_limit_l_max 21
_diffrn_reflns_limit_l_min -21
_diffrn_reflns_number 36734
_diffrn_reflns_theta_full 30.02
_diffrn_reflns_theta_max 30.02
_diffrn_reflns_theta_min 2.24
_exptl_absorpt_coefficient_mu 13.181
_exptl_absorpt_correction_T_max 1.00000
_exptl_absorpt_correction_T_min 0.36833
_exptl_absorpt_correction_type multi-scan
_exptl_absorpt_process_details
;
CrysAlisPro, Oxford Diffraction Ltd.,
Version 1.171.35.11 (release 16-05-2011 CrysAlis171 .NET)
(compiled May 16 2011,17:55:39)
;
_exptl_crystal_colour colourless
_exptl_crystal_density_diffrn 2.270
_exptl_crystal_density_method 'not measured'
_exptl_crystal_description prism
_exptl_crystal_F_000 912
_exptl_crystal_size_max 0.35
_exptl_crystal_size_mid 0.20
_exptl_crystal_size_min 0.20
_refine_diff_density_max 1.736
_refine_diff_density_min -1.113
_refine_diff_density_rms 0.131
_refine_ls_extinction_coef 0.00065(4)
_refine_ls_extinction_expression Fc^*^=kFc[1+0.001xFc^2^\l^3^/sin(2\q)]^-1/4^
_refine_ls_extinction_method SHELXL
_refine_ls_goodness_of_fit_ref 1.068
_refine_ls_hydrogen_treatment constr
_refine_ls_matrix_type full
_refine_ls_number_parameters 135
_refine_ls_number_reflns 4103
_refine_ls_number_restraints 0
_refine_ls_restrained_S_all 1.068
_refine_ls_R_factor_all 0.0301
_refine_ls_R_factor_gt 0.0206
_refine_ls_shift/su_max 0.003
_refine_ls_shift/su_mean 0.000
_refine_ls_structure_factor_coef Fsqd
_refine_ls_weighting_details 'calc w=1/[\s^2^(Fo^2^)+(0.0129P)^2^+2.1815P] where P=(Fo^2^+2Fc^2^)/3'
_refine_ls_weighting_scheme calc
_refine_ls_wR_factor_gt 0.0402
_refine_ls_wR_factor_ref 0.0431
_reflns_number_gt 3360
_reflns_number_total 4103
_reflns_threshold_expression >2sigma(I)
_cod_data_source_file c3dt50777g.txt
_cod_data_source_block rudi
_cod_original_sg_symbol_H-M P21/n
_cod_database_code 7021489

loop_
_symmetry_equiv_pos_as_xyz
'x, y, z'
'-x+1/2, y+1/2, -z+1/2'
'-x, -y, -z'
'x-1/2, -y-1/2, z-1/2'

loop_
_atom_site_label
_atom_site_type_symbol
_atom_site_fract_x
_atom_site_fract_y
_atom_site_fract_z
_atom_site_U_iso_or_equiv
_atom_site_adp_type
_atom_site_occupancy
_atom_site_symmetry_multiplicity
_atom_site_calc_flag
_atom_site_refinement_flags
Au Au 0.984242(12) 0.001438(10) 0.706909(7) 0.01254(4) Uani 1 1 d .
Se Se 0.80002(4) 0.00672(2) 0.58319(2) 0.01569(6) Uani 1 1 d .
Cl Cl 1.16671(9) -0.01630(6) 0.82363(5) 0.01805(14) Uani 1 1 d .
P P 0.70380(8) 0.18698(6) 0.58570(5) 0.00985(14) Uani 1 1 d .
C1 C 0.8636(3) 0.3032(2) 0.59398(19) 0.0133(5) Uani 1 1 d .
C2 C 0.5568(3) 0.2041(3) 0.67300(19) 0.0146(6) Uani 1 1 d .
H2 H 0.5246 0.2889 0.6751 0.018 Uiso 1 1 calc R
C3 C 0.5831(3) 0.1950(3) 0.48104(18) 0.0148(6) Uani 1 1 d .
H3 H 0.5146 0.1221 0.4795 0.018 Uiso 1 1 calc R
C11 C 0.7903(4) 0.4209(3) 0.5622(2) 0.0178(6) Uani 1 1 d .
H11A H 0.8709 0.4838 0.5716 0.027 Uiso 1 1 calc R
H11B H 0.6936 0.4387 0.5953 0.027 Uiso 1 1 calc R
H11C H 0.7596 0.4154 0.4995 0.027 Uiso 1 1 calc R
C12 C 1.0073(3) 0.2699(3) 0.5373(2) 0.0204(6) Uani 1 1 d .
H12A H 1.0894 0.3325 0.5408 0.031 Uiso 1 1 calc R
H12B H 0.9683 0.2600 0.4761 0.031 Uiso 1 1 calc R
H12C H 1.0558 0.1960 0.5589 0.031 Uiso 1 1 calc R
C13 C 0.9279(4) 0.3178(3) 0.68885(19) 0.0173(6) Uani 1 1 d .
H13A H 0.9572 0.2405 0.7133 0.026 Uiso 1 1 calc R
H13B H 0.8435 0.3536 0.7237 0.026 Uiso 1 1 calc R
H13C H 1.0243 0.3687 0.6903 0.026 Uiso 1 1 calc R
C21 C 0.4034(4) 0.1316(3) 0.6518(2) 0.0277(8) Uani 1 1 d .
H21A H 0.4316 0.0478 0.6500 0.041 Uiso 1 1 calc R
H21B H 0.3557 0.1558 0.5946 0.041 Uiso 1 1 calc R
H21C H 0.3244 0.1448 0.6972 0.041 Uiso 1 1 calc R
C22 C 0.6215(4) 0.1686(3) 0.76448(19) 0.0200(6) Uani 1 1 d .
H22A H 0.5349 0.1770 0.8063 0.030 Uiso 1 1 calc R
H22B H 0.7132 0.2196 0.7824 0.030 Uiso 1 1 calc R
H22C H 0.6580 0.0865 0.7635 0.030 Uiso 1 1 calc R
C31 C 0.6862(4) 0.1870(3) 0.39964(19) 0.0204(6) Uani 1 1 d .
H31A H 0.6152 0.1717 0.3476 0.031 Uiso 1 1 calc R
H31B H 0.7652 0.1228 0.4073 0.031 Uiso 1 1 calc R
H31C H 0.7442 0.2615 0.3920 0.031 Uiso 1 1 calc R
C32 C 0.4615(3) 0.2976(3) 0.4722(2) 0.0181(6) Uani 1 1 d .
H32A H 0.5161 0.3668 0.4486 0.027 Uiso 1 1 calc R
H32B H 0.4207 0.3166 0.5301 0.027 Uiso 1 1 calc R
H32C H 0.3702 0.2750 0.4324 0.027 Uiso 1 1 calc R

loop_
_atom_site_aniso_label
_atom_site_aniso_U_11
_atom_site_aniso_U_22
_atom_site_aniso_U_33
_atom_site_aniso_U_23
_atom_site_aniso_U_13
_atom_site_aniso_U_12
Au 0.01312(6) 0.01068(6) 0.01382(6) 0.00166(4) 0.00048(4) 0.00204(4)
Se 0.01909(14) 0.00999(13) 0.01759(15) -0.00247(11) -0.00411(11) 0.00313(11)
Cl 0.0184(3) 0.0190(3) 0.0165(3) 0.0028(3) -0.0025(3) 0.0009(3)
P 0.0106(3) 0.0094(3) 0.0095(3) -0.0001(3) -0.0005(3) 0.0000(3)
C1 0.0131(13) 0.0122(13) 0.0144(14) -0.0002(11) -0.0005(11) -0.0014(10)
C2 0.0144(13) 0.0144(13) 0.0153(15) 0.0029(11) 0.0044(11) 0.0028(11)
C3 0.0154(14) 0.0174(14) 0.0111(14) -0.0015(11) -0.0053(11) -0.0007(11)
C11 0.0210(15) 0.0131(14) 0.0192(16) 0.0007(11) -0.0001(12) -0.0011(12)
C12 0.0146(14) 0.0233(16) 0.0235(17) -0.0006(13) 0.0029(12) -0.0025(12)
C13 0.0170(14) 0.0163(14) 0.0180(15) -0.0003(12) -0.0052(12) -0.0048(11)
C21 0.0192(16) 0.039(2) 0.0254(19) 0.0057(15) 0.0054(14) -0.0067(14)
C22 0.0236(16) 0.0243(16) 0.0125(15) 0.0014(12) 0.0046(12) 0.0009(13)
C31 0.0266(16) 0.0222(16) 0.0120(15) -0.0025(12) -0.0033(12) 0.0032(13)
C32 0.0148(14) 0.0205(15) 0.0185(15) 0.0032(12) -0.0043(11) 0.0020(12)

loop_
_atom_type_symbol
_atom_type_description
_atom_type_scat_dispersion_real
_atom_type_scat_dispersion_imag
_atom_type_scat_source
C C 0.0033 0.0016 'International Tables Vol C Tables 4.2.6.8 and 6.1.1.4'
H H 0.0000 0.0000 'International Tables Vol C Tables 4.2.6.8 and 6.1.1.4'
P P 0.1023 0.0942 'International Tables Vol C Tables 4.2.6.8 and 6.1.1.4'
Cl Cl 0.1484 0.1585 'International Tables Vol C Tables 4.2.6.8 and 6.1.1.4'
Se Se -0.0929 2.2259 'International Tables Vol C Tables 4.2.6.8 and 6.1.1.4'
Au Au -2.0133 8.8022 'International Tables Vol C Tables 4.2.6.8 and 6.1.1.4'

loop_
_geom_angle_atom_site_label_1
_geom_angle_atom_site_label_2
_geom_angle_atom_site_label_3
_geom_angle
Cl Au Se 176.13(2)
P Se Au 103.22(2)
C2 P C3 105.86(13)
C2 P C1 110.98(13)
C3 P C1 112.10(13)
C2 P Se 110.99(10)
C3 P Se 102.24(10)
C1 P Se 114.08(9)
C13 C1 C11 108.7(2)
C13 C1 C12 108.3(2)
C11 C1 C12 109.7(2)
C13 C1 P 110.86(19)
C11 C1 P 109.17(19)
C12 C1 P 110.1(2)
C22 C2 C21 107.7(2)
C22 C2 P 114.7(2)
C21 C2 P 110.5(2)
C31 C3 C32 110.7(2)
C31 C3 P 113.6(2)
C32 C3 P 115.9(2)

loop_
_geom_bond_atom_site_label_1
_geom_bond_atom_site_label_2
_geom_bond_distance
Au Cl 2.2876(7)
Au Se 2.3695(3)
Se P 2.1948(7)
P C2 1.844(3)
P C3 1.845(3)
P C1 1.863(3)
C1 C13 1.528(4)
C1 C11 1.536(4)
C1 C12 1.540(4)
C2 C22 1.525(4)
C2 C21 1.529(4)
C3 C31 1.534(4)
C3 C32 1.538(4)
